data_1542941
loop_
_publ_author_name
'Cui, Peng'
'Hoffbauer, Melissa R.'
'Vyushkova, Mariya'
'Iluc, Vlad M.'

_publ_section_title
;
 Heterobimetallic Pd--K carbene complexes via one-electron reductions of
 palladium radical carbenes
;
_journal_issue 7
_journal_name_full 'Chem. Sci.'
_journal_page_first 4444
_journal_paper_doi 10.1039/C6SC00948D
_journal_volume 7
_journal_year 2016
_chemical_formula_sum 'C40 H59 K P2 Pd'
_chemical_formula_weight 747.31
_chemical_name_systematic
; 
 ? 
;
_space_group_IT_number 15
_symmetry_cell_setting monoclinic
_symmetry_space_group_name_Hall '-C 2yc'
_symmetry_space_group_name_H-M 'C 1 2/c 1'
_atom_sites_solution_hydrogens geom
_atom_sites_solution_primary direct
_atom_sites_solution_secondary difmap
_audit_creation_method SHELXL-97
_audit_update_record
;
2015-11-13 deposited with the CCDC.
2016-03-22 downloaded from the CCDC.
;
_cell_angle_alpha 90.00
_cell_angle_beta 96.879(4)
_cell_angle_gamma 90.00
_cell_formula_units_Z 8
_cell_length_a 26.989(3)
_cell_length_b 12.0603(10)
_cell_length_c 23.568(2)
_cell_measurement_temperature 120(2)
_cell_volume 7616.1(12)
_computing_structure_refinement 'SHELXL-97 (Sheldrick, 1997)'
_computing_structure_solution 'SHELXS-97 (Sheldrick, 1990)'
_diffrn_ambient_temperature 120(2)
_diffrn_measured_fraction_theta_full 1.000
_diffrn_measured_fraction_theta_max 1.000
_diffrn_measurement_device_type 'Bruker APEX-II'
_diffrn_radiation_monochromator graphite
_diffrn_radiation_source 'fine-focus sealed tube'
_diffrn_radiation_type MoK\a
_diffrn_radiation_wavelength 0.71073
_diffrn_reflns_av_R_equivalents 0.0540
_diffrn_reflns_av_sigmaI/netI 0.0226
_diffrn_reflns_limit_h_max 32
_diffrn_reflns_limit_h_min -32
_diffrn_reflns_limit_k_max 14
_diffrn_reflns_limit_k_min -14
_diffrn_reflns_limit_l_max 28
_diffrn_reflns_limit_l_min -28
_diffrn_reflns_number 90845
_diffrn_reflns_theta_full 25.00
_diffrn_reflns_theta_max 25.00
_diffrn_reflns_theta_min 1.74
_exptl_absorpt_coefficient_mu 0.707
_exptl_absorpt_correction_T_max 0.7457
_exptl_absorpt_correction_T_min 0.6757
_exptl_absorpt_correction_type multi-scan
_exptl_absorpt_process_details 'Bruker AXS area detector scaling and absorption correction'
_exptl_crystal_density_diffrn 1.303
_exptl_crystal_density_method 'not measured'
_exptl_crystal_description block
_exptl_crystal_F_000 3152
_exptl_crystal_size_max 0.13
_exptl_crystal_size_mid 0.12
_exptl_crystal_size_min 0.10
_refine_diff_density_max 0.917
_refine_diff_density_min -0.478
_refine_diff_density_rms 0.067
_refine_ls_extinction_method none
_refine_ls_goodness_of_fit_ref 1.066
_refine_ls_hydrogen_treatment mixed
_refine_ls_matrix_type full
_refine_ls_number_parameters 458
_refine_ls_number_reflns 6712
_refine_ls_number_restraints 0
_refine_ls_restrained_S_all 1.066
_refine_ls_R_factor_all 0.0349
_refine_ls_R_factor_gt 0.0267
_refine_ls_shift/su_max 0.001
_refine_ls_shift/su_mean 0.000
_refine_ls_structure_factor_coef Fsqd
_refine_ls_weighting_details 'calc w=1/[\s^2^(Fo^2^)+(0.0346P)^2^+1.5863P] where P=(Fo^2^+2Fc^2^)/3'
_refine_ls_weighting_scheme calc
_refine_ls_wR_factor_gt 0.0661
_refine_ls_wR_factor_ref 0.0692
_reflns_number_gt 5799
_reflns_number_total 6712
_reflns_threshold_expression >2sigma(I)
_cod_data_source_file c6sc00948d3.cif
_cod_data_source_block pc44
_cod_depositor_comments 'Adding full bibliography for 1542939--1542942.cif.'
_cod_original_sg_symbol_H-M C2/c
_cod_database_code 1542941

loop_
_symmetry_equiv_pos_as_xyz
'x, y, z'
'-x, y, -z+1/2'
'x+1/2, y+1/2, z'
'-x+1/2, y+1/2, -z+1/2'
'-x, -y, -z'
'x, -y, z-1/2'
'-x+1/2, -y+1/2, -z'
'x+1/2, -y+1/2, z-1/2'

loop_
_atom_site_label
_atom_site_type_symbol
_atom_site_fract_x
_atom_site_fract_y
_atom_site_fract_z
_atom_site_U_iso_or_equiv
_atom_site_adp_type
_atom_site_occupancy
_atom_site_symmetry_multiplicity
_atom_site_calc_flag
_atom_site_refinement_flags
Pd Pd 0.042544(6) 0.781187(13) 0.093928(7) 0.01601(6) Uani 1 1 d .
P1 P -0.03530(2) 0.70860(5) 0.07545(3) 0.02182(14) Uani 1 1 d .
K2 K 0.0000 0.90423(8) 0.2500 0.0378(2) Uani 1 2 d S
P2 P 0.11202(2) 0.87644(5) 0.13175(2) 0.01898(13) Uani 1 1 d .
C C 0.00435(8) 0.91767(18) 0.12240(9) 0.0177(5) Uani 1 1 d .
C10 C -0.21394(8) 0.8679(2) 0.11379(11) 0.0265(5) Uani 1 1 d .
C11 C -0.04919(8) 0.91110(18) 0.12137(9) 0.0186(5) Uani 1 1 d .
C12 C -0.07573(8) 0.81553(19) 0.09731(10) 0.0217(5) Uani 1 1 d .
C13 C -0.12711(9) 0.80309(19) 0.09665(10) 0.0241(5) Uani 1 1 d .
H13 H -0.1423 0.7377 0.0802 0.029 Uiso 1 1 calc R
C15 C -0.13161(9) 0.9687(2) 0.14729(13) 0.0376(7) Uani 1 1 d .
H15 H -0.1500 1.0207 0.1666 0.045 Uiso 1 1 calc R
C14 C -0.15714(8) 0.88093(19) 0.11867(10) 0.0220(5) Uani 1 1 d .
C16 C -0.08056(10) 0.9837(2) 0.14885(13) 0.0359(7) Uani 1 1 d .
H16 H -0.0649(10) 1.044(2) 0.1715(12) 0.041(8) Uiso 1 1 d .
C17 C -0.23774(10) 0.9537(3) 0.14899(14) 0.0475(8) Uani 1 1 d .
H17A H -0.2299 1.0282 0.1360 0.071 Uiso 1 1 calc R
H17B H -0.2247 0.9453 0.1894 0.071 Uiso 1 1 calc R
H17C H -0.2740 0.9432 0.1444 0.071 Uiso 1 1 calc R
C5 C 0.07820(9) 0.6421(2) 0.05736(11) 0.0252(5) Uani 1 1 d .
H5B H 0.0909(9) 0.593(2) 0.0890(11) 0.029(7) Uiso 1 1 d .
H5A H 0.0512(10) 0.604(2) 0.0338(11) 0.031(7) Uiso 1 1 d .
C18 C -0.23563(10) 0.8813(3) 0.05164(13) 0.0565(9) Uani 1 1 d .
H18A H -0.2282 0.9559 0.0385 0.085 Uiso 1 1 calc R
H18B H -0.2719 0.8708 0.0481 0.085 Uiso 1 1 calc R
H18C H -0.2208 0.8260 0.0283 0.085 Uiso 1 1 calc R
C19 C -0.22805(11) 0.7531(3) 0.13385(19) 0.0602(10) Uani 1 1 d .
H19A H -0.2145 0.6964 0.1102 0.090 Uiso 1 1 calc R
H19B H -0.2645 0.7465 0.1304 0.090 Uiso 1 1 calc R
H19C H -0.2142 0.7428 0.1739 0.090 Uiso 1 1 calc R
C20 C 0.12494(9) 1.27972(19) 0.23522(10) 0.0249(5) Uani 1 1 d .
C21 C 0.03330(8) 1.01061(18) 0.14598(9) 0.0189(5) Uani 1 1 d .
C22 C 0.08662(8) 1.00268(18) 0.15874(9) 0.0191(5) Uani 1 1 d .
C24 C 0.09491(9) 1.18521(19) 0.20441(10) 0.0220(5) Uani 1 1 d .
C23 C 0.11499(8) 1.08563(19) 0.18808(10) 0.0227(5) Uani 1 1 d .
H23 H 0.1498 1.0736 0.1974 0.027 Uiso 1 1 calc R
C27 C 0.09845(12) 1.3215(3) 0.28479(13) 0.0493(8) Uani 1 1 d .
H27A H 0.0650 1.3476 0.2702 0.074 Uiso 1 1 calc R
H27B H 0.1176 1.3826 0.3040 0.074 Uiso 1 1 calc R
H27C H 0.0958 1.2610 0.3120 0.074 Uiso 1 1 calc R
C26 C 0.01486(9) 1.1181(2) 0.15825(12) 0.0346(6) Uani 1 1 d .
H26 H -0.0192 1.1344 0.1463 0.041 Uiso 1 1 calc R
C25 C 0.04403(9) 1.1987(2) 0.18638(13) 0.0355(6) Uani 1 1 d .
H25 H 0.0289 1.2673 0.1940 0.043 Uiso 1 1 calc R
C28 C 0.12824(11) 1.3756(2) 0.19344(12) 0.0403(7) Uani 1 1 d .
H28A H 0.1451 1.3504 0.1612 0.060 Uiso 1 1 calc R
H28B H 0.1472 1.4367 0.2130 0.060 Uiso 1 1 calc R
H28C H 0.0945 1.4012 0.1794 0.060 Uiso 1 1 calc R
C29 C 0.17765(10) 1.2444(2) 0.25852(12) 0.0377(7) Uani 1 1 d .
H29A H 0.1957 1.2214 0.2268 0.057 Uiso 1 1 calc R
H29B H 0.1760 1.1821 0.2850 0.057 Uiso 1 1 calc R
H29C H 0.1951 1.3067 0.2787 0.057 Uiso 1 1 calc R
C31 C -0.05742(9) 0.6628(2) 0.00203(10) 0.0274(5) Uani 1 1 d .
H31 H -0.0378 0.5948 -0.0050 0.033 Uiso 1 1 calc R
C32 C -0.04818(9) 0.5887(2) 0.12049(11) 0.0281(6) Uani 1 1 d .
H32 H -0.0851 0.5762 0.1161 0.034 Uiso 1 1 calc R
C33 C -0.04488(12) 0.7479(3) -0.04066(13) 0.0377(7) Uani 1 1 d .
H33C H -0.0545(12) 0.725(3) -0.0776(15) 0.051(9) Uiso 1 1 d .
H33B H -0.0635(11) 0.816(3) -0.0355(12) 0.040(8) Uiso 1 1 d .
H33A H -0.0112(13) 0.765(2) -0.0361(13) 0.045(9) Uiso 1 1 d .
C34 C -0.11257(9) 0.6305(2) -0.01002(13) 0.0393(7) Uani 1 1 d .
H34A H -0.1186 0.5943 -0.0474 0.059 Uiso 1 1 calc R
H34B H -0.1333 0.6972 -0.0100 0.059 Uiso 1 1 calc R
H34C H -0.1211 0.5794 0.0197 0.059 Uiso 1 1 calc R
C36 C -0.02327(10) 0.4819(2) 0.10375(12) 0.0332(6) Uani 1 1 d .
H36A H -0.0361 0.4621 0.0644 0.050 Uiso 1 1 calc R
H36B H -0.0306 0.4220 0.1296 0.050 Uiso 1 1 calc R
H36C H 0.0129 0.4931 0.1065 0.050 Uiso 1 1 calc R
C35 C -0.03142(12) 0.6165(2) 0.18297(12) 0.0430(7) Uani 1 1 d .
H35A H 0.0050 0.6247 0.1888 0.065 Uiso 1 1 calc R
H35B H -0.0414 0.5566 0.2073 0.065 Uiso 1 1 calc R
H35C H -0.0471 0.6860 0.1929 0.065 Uiso 1 1 calc R
C43 C 0.18009(10) 0.7135(2) 0.17619(12) 0.0346(6) Uani 1 1 d .
H43A H 0.1576 0.6558 0.1588 0.052 Uiso 1 1 calc R
H43B H 0.2004 0.6834 0.2099 0.052 Uiso 1 1 calc R
H43C H 0.2020 0.7387 0.1484 0.052 Uiso 1 1 calc R
C44 C 0.11497(12) 0.7734(3) 0.23639(12) 0.0378(7) Uani 1 1 d .
H44C H 0.0881(12) 0.724(2) 0.2165(13) 0.045(9) Uiso 1 1 d .
H44B H 0.1332(12) 0.732(3) 0.2656(14) 0.046(9) Uiso 1 1 d .
H44A H 0.0999(11) 0.836(3) 0.2517(13) 0.046(9) Uiso 1 1 d .
C45 C 0.13226(13) 0.9873(3) 0.03519(16) 0.0455(8) Uani 1 1 d .
H45A H 0.1230(13) 1.055(3) 0.0480(14) 0.062(11) Uiso 1 1 d .
H45B H 0.1031(13) 0.952(3) 0.0171(13) 0.053(10) Uiso 1 1 d .
H45C H 0.1525(13) 1.003(3) 0.0087(15) 0.058(10) Uiso 1 1 d .
C46 C 0.20533(10) 0.9760(3) 0.11179(14) 0.0465(8) Uani 1 1 d .
H46A H 0.2295 0.9829 0.0841 0.070 Uiso 1 1 calc R
H46B H 0.2200 0.9323 0.1446 0.070 Uiso 1 1 calc R
H46C H 0.1966 1.0499 0.1247 0.070 Uiso 1 1 calc R
C51 C 0.11661(9) 0.6687(2) 0.01925(10) 0.0256(5) Uani 1 1 d .
C52 C 0.16562(9) 0.6305(2) 0.02957(11) 0.0294(6) Uani 1 1 d .
H52 H 0.1752 0.5865 0.0625 0.035 Uiso 1 1 calc R
C53 C 0.20072(10) 0.6551(2) -0.00706(13) 0.0421(7) Uani 1 1 d .
H53 H 0.2338 0.6276 0.0010 0.050 Uiso 1 1 calc R
C54 C 0.18797(12) 0.7191(3) -0.05510(14) 0.0516(8) Uani 1 1 d .
H54 H 0.2119 0.7355 -0.0803 0.062 Uiso 1 1 calc R
C55 C 0.14040(13) 0.7586(3) -0.06582(13) 0.0557(9) Uani 1 1 d .
H55 H 0.1314 0.8042 -0.0983 0.067 Uiso 1 1 calc R
C56 C 0.10535(10) 0.7327(3) -0.02987(12) 0.0395(7) Uani 1 1 d .
H56 H 0.0723 0.7596 -0.0389 0.047 Uiso 1 1 calc R
C42 C 0.15828(9) 0.9180(2) 0.08351(11) 0.0274(5) Uani 1 1 d .
H42 H 0.1695 0.8483 0.0659 0.033 Uiso 1 1 calc R
C41 C 0.14946(9) 0.8110(2) 0.19381(10) 0.0274(5) Uani 1 1 d .
H41 H 0.1729 0.8678 0.2127 0.033 Uiso 1 1 calc R
K1 K 0.0000 1.0000 0.0000 0.0363(2) Uani 1 2 d S

loop_
_atom_site_aniso_label
_atom_site_aniso_U_11
_atom_site_aniso_U_22
_atom_site_aniso_U_33
_atom_site_aniso_U_23
_atom_site_aniso_U_13
_atom_site_aniso_U_12
Pd 0.01375(10) 0.01570(10) 0.01898(10) -0.00359(7) 0.00363(6) -0.00004(7)
P1 0.0155(3) 0.0194(3) 0.0310(3) -0.0090(3) 0.0045(2) -0.0016(2)
K2 0.0336(4) 0.0565(6) 0.0238(4) 0.000 0.0061(3) 0.000
P2 0.0139(3) 0.0179(3) 0.0254(3) -0.0047(2) 0.0037(2) 0.0002(2)
C 0.0173(11) 0.0174(11) 0.0189(11) -0.0006(9) 0.0044(9) 0.0006(9)
C10 0.0169(12) 0.0277(13) 0.0357(14) -0.0009(11) 0.0065(10) -0.0007(10)
C11 0.0185(11) 0.0188(11) 0.0191(11) 0.0005(9) 0.0050(9) 0.0014(9)
C12 0.0174(11) 0.0211(12) 0.0272(12) -0.0060(10) 0.0050(9) 0.0002(9)
C13 0.0204(12) 0.0210(12) 0.0312(13) -0.0064(10) 0.0044(10) -0.0029(9)
C15 0.0236(14) 0.0258(14) 0.0655(19) -0.0106(13) 0.0131(13) 0.0022(11)
C14 0.0157(11) 0.0228(12) 0.0282(12) 0.0008(10) 0.0052(9) 0.0009(9)
C16 0.0237(13) 0.0232(13) 0.0620(19) -0.0139(13) 0.0098(12) -0.0023(11)
C17 0.0216(14) 0.0537(19) 0.070(2) -0.0204(17) 0.0172(14) -0.0020(13)
C5 0.0210(13) 0.0230(13) 0.0319(14) -0.0093(11) 0.0049(10) -0.0012(10)
C18 0.0182(14) 0.105(3) 0.0455(18) 0.0010(18) 0.0001(12) -0.0047(16)
C19 0.0230(15) 0.0386(18) 0.123(3) 0.0149(19) 0.0243(18) -0.0034(13)
C20 0.0267(13) 0.0201(12) 0.0286(13) -0.0046(10) 0.0059(10) -0.0054(10)
C21 0.0183(11) 0.0182(11) 0.0208(11) -0.0003(9) 0.0051(9) 0.0009(9)
C22 0.0158(11) 0.0162(11) 0.0262(12) -0.0029(9) 0.0065(9) 0.0003(9)
C24 0.0233(12) 0.0202(12) 0.0234(12) -0.0046(10) 0.0070(9) -0.0039(10)
C23 0.0175(11) 0.0240(13) 0.0267(12) -0.0045(10) 0.0036(9) -0.0018(10)
C27 0.056(2) 0.0487(18) 0.0465(18) -0.0275(15) 0.0192(15) -0.0160(16)
C26 0.0187(13) 0.0254(14) 0.0600(18) -0.0109(13) 0.0067(12) 0.0021(11)
C25 0.0235(13) 0.0235(13) 0.0607(18) -0.0157(12) 0.0105(12) 0.0003(10)
C28 0.0414(16) 0.0306(15) 0.0465(17) 0.0058(13) -0.0042(13) -0.0160(13)
C29 0.0374(16) 0.0282(14) 0.0444(16) -0.0070(12) -0.0081(13) -0.0064(12)
C31 0.0238(13) 0.0236(13) 0.0339(14) -0.0118(11) -0.0003(10) 0.0025(10)
C32 0.0238(13) 0.0228(13) 0.0397(14) -0.0065(11) 0.0126(11) -0.0054(10)
C33 0.0349(17) 0.0372(17) 0.0378(17) -0.0046(13) -0.0090(13) 0.0026(13)
C34 0.0265(14) 0.0388(16) 0.0508(17) -0.0228(13) -0.0029(12) -0.0031(12)
C36 0.0369(15) 0.0241(13) 0.0404(15) -0.0004(11) 0.0125(12) 0.0012(11)
C35 0.061(2) 0.0353(16) 0.0359(16) -0.0049(13) 0.0200(14) -0.0103(14)
C43 0.0328(15) 0.0339(15) 0.0356(14) -0.0017(12) -0.0016(11) 0.0129(12)
C44 0.0385(17) 0.0485(18) 0.0257(14) 0.0031(14) 0.0007(12) 0.0101(15)
C45 0.0422(19) 0.0424(19) 0.057(2) 0.0168(16) 0.0276(17) 0.0066(15)
C46 0.0322(16) 0.0421(17) 0.070(2) -0.0212(15) 0.0255(14) -0.0156(13)
C51 0.0244(13) 0.0240(13) 0.0291(13) -0.0123(11) 0.0057(10) -0.0018(10)
C52 0.0235(13) 0.0259(13) 0.0400(15) -0.0074(11) 0.0079(11) 0.0007(10)
C53 0.0264(14) 0.0397(17) 0.063(2) -0.0113(15) 0.0160(13) 0.0000(12)
C54 0.0479(19) 0.064(2) 0.0481(19) -0.0024(17) 0.0271(15) -0.0057(16)
C55 0.053(2) 0.079(2) 0.0356(17) 0.0111(16) 0.0106(15) -0.0027(18)
C56 0.0292(15) 0.0523(18) 0.0366(15) 0.0005(14) 0.0026(12) 0.0014(13)
C42 0.0207(12) 0.0222(13) 0.0418(15) -0.0058(11) 0.0140(11) -0.0011(10)
C41 0.0217(12) 0.0299(13) 0.0289(13) -0.0076(11) -0.0037(10) 0.0035(10)
K1 0.0468(5) 0.0304(4) 0.0299(4) 0.0062(3) -0.0023(4) -0.0007(4)

loop_
_atom_type_symbol
_atom_type_description
_atom_type_scat_dispersion_real
_atom_type_scat_dispersion_imag
_atom_type_scat_source
C C 0.0033 0.0016 'International Tables Vol C Tables 4.2.6.8 and 6.1.1.4'
H H 0.0000 0.0000 'International Tables Vol C Tables 4.2.6.8 and 6.1.1.4'
P P 0.1023 0.0942 'International Tables Vol C Tables 4.2.6.8 and 6.1.1.4'
K K 0.2009 0.2494 'International Tables Vol C Tables 4.2.6.8 and 6.1.1.4'
Pd Pd -0.9988 1.0072 'International Tables Vol C Tables 4.2.6.8 and 6.1.1.4'

loop_
_geom_angle_atom_site_label_1
_geom_angle_atom_site_label_2
_geom_angle_atom_site_label_3
_geom_angle
_geom_angle_site_symmetry_1
_geom_angle_site_symmetry_3
C Pd C5 175.02(9) . .
C Pd P1 83.38(6) . .
C5 Pd P1 94.03(7) . .
C Pd P2 83.83(6) . .
C5 Pd P2 99.30(7) . .
P1 Pd P2 164.91(2) . .
C Pd K1 58.68(6) . .
C5 Pd K1 117.03(7) . .
P1 Pd K1 86.801(17) . .
P2 Pd K1 93.357(17) . .
C12 P1 C31 110.05(11) . .
C12 P1 C32 103.49(11) . .
C31 P1 C32 103.99(11) . .
C12 P1 Pd 104.31(8) . .
C31 P1 Pd 118.90(8) . .
C32 P1 Pd 115.11(8) . .
C21 K2 C21 129.34(9) 2 .
C21 K2 C 27.63(6) 2 2
C21 K2 C 147.16(7) . 2
C21 K2 C 147.16(7) 2 .
C21 K2 C 27.63(6) . .
C K2 C 173.86(9) 2 .
C21 K2 C11 48.50(6) 2 2
C21 K2 C11 129.81(6) . 2
C K2 C11 26.88(6) 2 2
C K2 C11 152.77(6) . 2
C21 K2 C11 129.81(6) 2 .
C21 K2 C11 48.50(6) . .
C K2 C11 152.77(6) 2 .
C K2 C11 26.88(6) . .
C11 K2 C11 177.00(9) 2 .
C21 K2 C16 60.16(6) 2 2
C21 K2 C16 103.84(7) . 2
C K2 C16 48.92(6) 2 2
C K2 C16 128.67(7) . 2
C11 K2 C16 26.01(6) 2 2
C11 K2 C16 151.99(7) . 2
C21 K2 C16 103.84(7) 2 .
C21 K2 C16 60.16(6) . .
C K2 C16 128.67(7) 2 .
C K2 C16 48.92(6) . .
C11 K2 C16 151.99(7) 2 .
C11 K2 C16 26.01(6) . .
C16 K2 C16 144.87(10) 2 .
C21 K2 C26 24.64(6) 2 2
C21 K2 C26 105.28(7) . 2
C K2 C26 46.39(6) 2 2
C K2 C26 127.52(7) . 2
C11 K2 C26 56.05(6) 2 2
C11 K2 C26 121.26(6) . 2
C16 K2 C26 54.51(7) 2 2
C16 K2 C26 97.20(7) . 2
C21 K2 C26 105.28(7) 2 .
C21 K2 C26 24.64(6) . .
C K2 C26 127.52(7) 2 .
C K2 C26 46.39(6) . .
C11 K2 C26 121.26(6) 2 .
C11 K2 C26 56.05(6) . .
C16 K2 C26 97.20(7) 2 .
C16 K2 C26 54.51(7) . .
C26 K2 C26 82.10(9) 2 .
C21 K2 C44 76.36(6) 2 2
C21 K2 C44 128.20(6) . 2
C K2 C44 78.15(6) 2 2
C K2 C44 104.67(6) . 2
C11 K2 C44 101.38(6) 2 2
C11 K2 C44 79.98(6) . 2
C16 K2 C44 126.65(7) 2 2
C16 K2 C44 70.91(7) . 2
C26 K2 C44 96.24(7) 2 2
C26 K2 C44 124.44(7) . 2
C21 K2 C44 128.20(6) 2 .
C21 K2 C44 76.36(6) . .
C K2 C44 104.67(6) 2 .
C K2 C44 78.15(6) . .
C11 K2 C44 79.98(6) 2 .
C11 K2 C44 101.38(6) . .
C16 K2 C44 70.91(7) 2 .
C16 K2 C44 126.65(7) . .
C26 K2 C44 124.44(7) 2 .
C26 K2 C44 96.24(7) . .
C44 K2 C44 126.90(12) 2 .
C21 K2 H16 93.1(6) 2 .
C21 K2 H16 56.8(5) . .
C K2 H16 120.3(6) 2 .
C K2 H16 55.5(6) . .
C11 K2 H16 137.8(6) 2 .
C11 K2 H16 39.5(6) . .
C16 K2 H16 127.2(6) 2 .
C16 K2 H16 17.7(6) . .
C26 K2 H16 81.8(6) 2 .
C26 K2 H16 43.3(6) . .
C44 K2 H16 81.3(6) 2 .
C44 K2 H16 131.8(6) . .
C21 K2 H44A 119.6(6) 2 .
C21 K2 H44A 75.9(6) . .
C K2 H44A 98.7(6) 2 .
C K2 H44A 83.1(6) . .
C11 K2 H44A 72.7(6) 2 .
C11 K2 H44A 108.3(6) . .
C16 K2 H44A 60.6(6) 2 .
C16 K2 H44A 131.9(6) . .
C26 K2 H44A 113.3(6) 2 .
C26 K2 H44A 92.6(6) . .
C44 K2 H44A 136.0(6) 2 .
C44 K2 H44A 11.4(6) . .
H16 K2 H44A 132.7(8) . .
C22 P2 C41 105.89(11) . .
C22 P2 C42 107.37(11) . .
C41 P2 C42 104.79(11) . .
C22 P2 Pd 103.38(7) . .
C41 P2 Pd 115.99(8) . .
C42 P2 Pd 118.51(8) . .
C21 C C11 123.02(19) . .
C21 C Pd 118.06(15) . .
C11 C Pd 118.76(15) . .
C21 C K2 75.05(12) . .
C11 C K2 81.73(12) . .
Pd C K2 110.80(8) . .
C21 C K1 93.99(13) . .
C11 C K1 94.42(13) . .
Pd C K1 85.25(7) . .
K2 C K1 163.40(8) . .
C17 C10 C18 108.3(2) . .
C17 C10 C19 108.2(2) . .
C18 C10 C19 108.3(3) . .
C17 C10 C14 112.0(2) . .
C18 C10 C14 109.1(2) . .
C19 C10 C14 110.8(2) . .
C16 C11 C12 112.1(2) . .
C16 C11 C 127.3(2) . .
C12 C11 C 120.06(19) . .
C16 C11 K2 77.56(15) . .
C12 C11 K2 119.31(15) . .
C C11 K2 71.39(12) . .
C16 C11 K1 119.46(16) . .
C12 C11 K1 98.31(14) . .
C C11 K1 61.02(11) . .
K2 C11 K1 129.89(7) . .
C13 C12 C11 122.6(2) . .
C13 C12 P1 123.72(18) . .
C11 C12 P1 113.33(16) . .
C14 C13 C12 123.4(2) . .
C14 C13 H13 118.3 . .
C12 C13 H13 118.3 . .
C16 C15 C14 123.0(2) . .
C16 C15 H15 118.5 . .
C14 C15 H15 118.5 . .
C13 C14 C15 114.8(2) . .
C13 C14 C10 121.9(2) . .
C15 C14 C10 123.2(2) . .
C15 C16 C11 123.4(2) . .
C15 C16 K2 124.7(2) . .
C11 C16 K2 76.43(14) . .
C15 C16 H16 118.5(17) . .
C11 C16 H16 118.0(17) . .
K2 C16 H16 66.5(17) . .
C10 C17 H17A 109.5 . .
C10 C17 H17B 109.5 . .
H17A C17 H17B 109.5 . .
C10 C17 H17C 109.5 . .
H17A C17 H17C 109.5 . .
H17B C17 H17C 109.5 . .
C51 C5 Pd 116.71(17) . .
C51 C5 H5B 112.6(15) . .
Pd C5 H5B 107.3(15) . .
C51 C5 H5A 106.6(15) . .
Pd C5 H5A 104.8(15) . .
H5B C5 H5A 108(2) . .
C10 C18 H18A 109.5 . .
C10 C18 H18B 109.5 . .
H18A C18 H18B 109.5 . .
C10 C18 H18C 109.5 . .
H18A C18 H18C 109.5 . .
H18B C18 H18C 109.5 . .
C10 C19 H19A 109.5 . .
C10 C19 H19B 109.5 . .
H19A C19 H19B 109.5 . .
C10 C19 H19C 109.5 . .
H19A C19 H19C 109.5 . .
H19B C19 H19C 109.5 . .
C29 C20 C27 108.6(2) . .
C29 C20 C28 108.7(2) . .
C27 C20 C28 108.2(2) . .
C29 C20 C24 112.4(2) . .
C27 C20 C24 109.8(2) . .
C28 C20 C24 109.0(2) . .
C26 C21 C22 112.4(2) . .
C26 C21 C 126.7(2) . .
C22 C21 C 120.83(19) . .
C26 C21 K2 94.42(15) . .
C22 C21 K2 101.02(14) . .
C C21 K2 77.32(12) . .
C26 C21 K1 100.35(15) . .
C22 C21 K1 109.91(13) . .
C C21 K1 61.44(11) . .
K2 C21 K1 136.98(7) . .
C23 C22 C21 122.2(2) . .
C23 C22 P2 124.63(17) . .
C21 C22 P2 113.13(16) . .
C23 C24 C25 114.7(2) . .
C23 C24 C20 124.9(2) . .
C25 C24 C20 120.2(2) . .
C24 C23 C22 123.3(2) . .
C24 C23 H23 118.4 . .
C22 C23 H23 118.4 . .
C20 C27 H27A 109.5 . .
C20 C27 H27B 109.5 . .
H27A C27 H27B 109.5 . .
C20 C27 H27C 109.5 . .
H27A C27 H27C 109.5 . .
H27B C27 H27C 109.5 . .
C25 C26 C21 123.2(2) . .
C25 C26 K2 109.5(2) . .
C21 C26 K2 60.94(13) . .
C25 C26 H26 118.4 . .
C21 C26 H26 118.4 . .
K2 C26 H26 99.2 . .
C26 C25 C24 123.4(2) . .
C26 C25 H25 118.3 . .
C24 C25 H25 118.3 . .
C20 C28 H28A 109.5 . .
C20 C28 H28B 109.5 . .
H28A C28 H28B 109.5 . .
C20 C28 H28C 109.5 . .
H28A C28 H28C 109.5 . .
H28B C28 H28C 109.5 . .
C20 C29 H29A 109.5 . .
C20 C29 H29B 109.5 . .
H29A C29 H29B 109.5 . .
C20 C29 H29C 109.5 . .
H29A C29 H29C 109.5 . .
H29B C29 H29C 109.5 . .
C33 C31 C34 109.9(2) . .
C33 C31 P1 110.45(18) . .
C34 C31 P1 116.59(18) . .
C33 C31 H31 106.4 . .
C34 C31 H31 106.4 . .
P1 C31 H31 106.4 . .
C35 C32 C36 110.3(2) . .
C35 C32 P1 109.10(17) . .
C36 C32 P1 113.08(17) . .
C35 C32 H32 108.1 . .
C36 C32 H32 108.1 . .
P1 C32 H32 108.1 . .
C31 C33 K1 121.85(18) . .
C31 C33 H33C 111(2) . .
K1 C33 H33C 126(2) . .
C31 C33 H33B 109.2(17) . .
K1 C33 H33B 51.6(17) . .
H33C C33 H33B 106(3) . .
C31 C33 H33A 111.8(19) . .
K1 C33 H33A 56.5(19) . .
H33C C33 H33A 110(3) . .
H33B C33 H33A 108(3) . .
C31 C34 H34A 109.5 . .
C31 C34 H34B 109.5 . .
H34A C34 H34B 109.5 . .
C31 C34 H34C 109.5 . .
H34A C34 H34C 109.5 . .
H34B C34 H34C 109.5 . .
C32 C36 H36A 109.5 . .
C32 C36 H36B 109.5 . .
H36A C36 H36B 109.5 . .
C32 C36 H36C 109.5 . .
H36A C36 H36C 109.5 . .
H36B C36 H36C 109.5 . .
C32 C35 H35A 109.5 . .
C32 C35 H35B 109.5 . .
H35A C35 H35B 109.5 . .
C32 C35 H35C 109.5 . .
H35A C35 H35C 109.5 . .
H35B C35 H35C 109.5 . .
C41 C43 H43A 109.5 . .
C41 C43 H43B 109.5 . .
H43A C43 H43B 109.5 . .
C41 C43 H43C 109.5 . .
H43A C43 H43C 109.5 . .
H43B C43 H43C 109.5 . .
C41 C44 K2 122.83(18) . .
C41 C44 H44C 109.4(17) . .
K2 C44 H44C 73.6(17) . .
C41 C44 H44B 109.6(19) . .
K2 C44 H44B 124.0(19) . .
H44C C44 H44B 108(2) . .
C41 C44 H44A 109.8(19) . .
K2 C44 H44A 35.8(18) . .
H44C C44 H44A 109(2) . .
H44B C44 H44A 111(3) . .
C42 C45 H45A 111(2) . .
C42 C45 H45B 112(2) . .
H45A C45 H45B 108(3) . .
C42 C45 H45C 112(2) . .
H45A C45 H45C 104(3) . .
H45B C45 H45C 109(3) . .
C42 C46 H46A 109.5 . .
C42 C46 H46B 109.5 . .
H46A C46 H46B 109.5 . .
C42 C46 H46C 109.5 . .
H46A C46 H46C 109.5 . .
H46B C46 H46C 109.5 . .
C52 C51 C56 115.8(2) . .
C52 C51 C5 122.6(2) . .
C56 C51 C5 121.5(2) . .
C53 C52 C51 121.7(3) . .
C53 C52 H52 119.2 . .
C51 C52 H52 119.2 . .
C54 C53 C52 120.5(3) . .
C54 C53 H53 119.7 . .
C52 C53 H53 119.7 . .
C55 C54 C53 118.9(3) . .
C55 C54 H54 120.5 . .
C53 C54 H54 120.5 . .
C54 C55 C56 120.5(3) . .
C54 C55 H55 119.8 . .
C56 C55 H55 119.8 . .
C55 C56 C51 122.5(3) . .
C55 C56 H56 118.7 . .
C51 C56 H56 118.7 . .
C45 C42 C46 111.1(2) . .
C45 C42 P2 108.90(18) . .
C46 C42 P2 116.14(19) . .
C45 C42 H42 106.7 . .
C46 C42 H42 106.7 . .
P2 C42 H42 106.7 . .
C44 C41 C43 110.2(2) . .
C44 C41 P2 109.25(18) . .
C43 C41 P2 112.09(17) . .
C44 C41 H41 108.4 . .
C43 C41 H41 108.4 . .
P2 C41 H41 108.4 . .
C K1 C 180.0 5_575 .
C K1 C33 86.95(7) 5_575 5_575
C K1 C33 93.05(7) . 5_575
C K1 C33 93.05(7) 5_575 .
C K1 C33 86.95(7) . .
C33 K1 C33 180.0 5_575 .
C K1 C21 24.58(5) 5_575 5_575
C K1 C21 155.42(5) . 5_575
C33 K1 C21 111.02(6) 5_575 5_575
C33 K1 C21 68.98(6) . 5_575
C K1 C21 155.42(5) 5_575 .
C K1 C21 24.58(5) . .
C33 K1 C21 68.98(6) 5_575 .
C33 K1 C21 111.02(6) . .
C21 K1 C21 180.00(7) 5_575 .
C K1 C11 155.44(5) 5_575 .
C K1 C11 24.56(5) . .
C33 K1 C11 101.81(7) 5_575 .
C33 K1 C11 78.19(7) . .
C21 K1 C11 137.01(5) 5_575 .
C21 K1 C11 42.99(5) . .
C K1 C11 24.56(5) 5_575 5_575
C K1 C11 155.44(5) . 5_575
C33 K1 C11 78.19(7) 5_575 5_575
C33 K1 C11 101.81(7) . 5_575
C21 K1 C11 42.99(5) 5_575 5_575
C21 K1 C11 137.01(5) . 5_575
C11 K1 C11 180.00(7) . 5_575
C K1 Pd 143.93(4) 5_575 .
C K1 Pd 36.07(4) . .
C33 K1 Pd 114.55(5) 5_575 .
C33 K1 Pd 65.45(5) . .
C21 K1 Pd 128.37(4) 5_575 .
C21 K1 Pd 51.63(4) . .
C11 K1 Pd 51.81(4) . .
C11 K1 Pd 128.19(4) 5_575 .
C K1 Pd 36.07(4) 5_575 5_575
C K1 Pd 143.93(4) . 5_575
C33 K1 Pd 65.45(5) 5_575 5_575
C33 K1 Pd 114.55(5) . 5_575
C21 K1 Pd 51.63(4) 5_575 5_575
C21 K1 Pd 128.37(4) . 5_575
C11 K1 Pd 128.19(4) . 5_575
C11 K1 Pd 51.81(4) 5_575 5_575
Pd K1 Pd 180.0 . 5_575
C K1 H33B 91.3(6) 5_575 .
C K1 H33B 88.7(6) . .
C33 K1 H33B 164.5(6) 5_575 .
C33 K1 H33B 15.5(6) . .
C21 K1 H33B 66.8(6) 5_575 .
C21 K1 H33B 113.2(6) . .
C11 K1 H33B 74.1(6) . .
C11 K1 H33B 105.9(6) 5_575 .
Pd K1 H33B 75.1(6) . .
Pd K1 H33B 104.9(6) 5_575 .
C K1 H33A 92.8(6) 5_575 .
C K1 H33A 87.2(6) . .
C33 K1 H33A 164.9(6) 5_575 .
C33 K1 H33A 15.1(6) . .
C21 K1 H33A 70.9(6) 5_575 .
C21 K1 H33A 109.1(6) . .
C11 K1 H33A 84.5(6) . .
C11 K1 H33A 95.5(6) 5_575 .
Pd K1 H33A 58.8(6) . .
Pd K1 H33A 121.2(6) 5_575 .
H33B K1 H33A 30.5(8) . .
C K1 H45B 97.3(6) 5_575 .
C K1 H45B 82.7(6) . .
C33 K1 H45B 80.2(7) 5_575 .
C33 K1 H45B 99.8(7) . .
C21 K1 H45B 105.6(6) 5_575 .
C21 K1 H45B 74.4(6) . .
C11 K1 H45B 106.7(6) . .
C11 K1 H45B 73.3(6) 5_575 .
Pd K1 H45B 61.2(7) . .
Pd K1 H45B 118.8(7) 5_575 .
H33B K1 H45B 115.3(9) . .
H33A K1 H45B 84.8(10) . .

loop_
_geom_bond_atom_site_label_1
_geom_bond_atom_site_label_2
_geom_bond_distance
_geom_bond_site_symmetry_2
Pd C 2.095(2) .
Pd C5 2.163(2) .
Pd P1 2.2695(6) .
Pd P2 2.2868(6) .
Pd K1 3.5460(3) .
P1 C12 1.804(2) .
P1 C31 1.846(2) .
P1 C32 1.852(3) .
K2 C21 2.998(2) 2
K2 C21 2.998(2) .
K2 C 3.028(2) 2
K2 C 3.028(2) .
K2 C11 3.162(2) 2
K2 C11 3.162(2) .
K2 C16 3.176(3) 2
K2 C16 3.176(3) .
K2 C26 3.420(3) 2
K2 C26 3.420(3) .
K2 C44 3.530(3) 2
K2 C44 3.530(3) .
K2 H16 2.93(3) .
K2 H44A 2.82(3) .
P2 C22 1.816(2) .
P2 C41 1.852(2) .
P2 C42 1.855(2) .
C C21 1.439(3) .
C C11 1.444(3) .
C K1 3.040(2) .
C10 C17 1.517(4) .
C10 C18 1.520(4) .
C10 C19 1.525(4) .
C10 C14 1.532(3) .
C11 C16 1.426(3) .
C11 C12 1.437(3) .
C11 K1 3.465(2) .
C12 C13 1.393(3) .
C13 C14 1.381(3) .
C13 H13 0.9500 .
C15 C16 1.386(4) .
C15 C14 1.393(3) .
C15 H15 0.9500 .
C16 H16 0.97(3) .
C17 H17A 0.9800 .
C17 H17B 0.9800 .
C17 H17C 0.9800 .
C5 C51 1.486(3) .
C5 H5B 0.98(3) .
C5 H5A 0.98(3) .
C18 H18A 0.9800 .
C18 H18B 0.9800 .
C18 H18C 0.9800 .
C19 H19A 0.9800 .
C19 H19B 0.9800 .
C19 H19C 0.9800 .
C20 C29 1.523(4) .
C20 C27 1.526(4) .
C20 C28 1.528(4) .
C20 C24 1.531(3) .
C21 C26 1.430(3) .
C21 C22 1.438(3) .
C21 K1 3.453(2) .
C22 C23 1.392(3) .
C24 C23 1.391(3) .
C24 C25 1.397(3) .
C23 H23 0.9500 .
C27 H27A 0.9800 .
C27 H27B 0.9800 .
C27 H27C 0.9800 .
C26 C25 1.371(4) .
C26 H26 0.9500 .
C25 H25 0.9500 .
C28 H28A 0.9800 .
C28 H28B 0.9800 .
C28 H28C 0.9800 .
C29 H29A 0.9800 .
C29 H29B 0.9800 .
C29 H29C 0.9800 .
C31 C33 1.504(4) .
C31 C34 1.532(3) .
C31 H31 1.0000 .
C32 C35 1.525(4) .
C32 C36 1.526(3) .
C32 H32 1.0000 .
C33 K1 3.369(3) .
C33 H33C 0.92(3) .
C33 H33B 0.98(3) .
C33 H33A 0.93(3) .
C34 H34A 0.9800 .
C34 H34B 0.9800 .
C34 H34C 0.9800 .
C36 H36A 0.9800 .
C36 H36B 0.9800 .
C36 H36C 0.9800 .
C35 H35A 0.9800 .
C35 H35B 0.9800 .
C35 H35C 0.9800 .
C43 C41 1.523(3) .
C43 H43A 0.9800 .
C43 H43B 0.9800 .
C43 H43C 0.9800 .
C44 C41 1.518(4) .
C44 H44C 1.01(3) .
C44 H44B 0.94(3) .
C44 H44A 0.95(3) .
C45 C42 1.516(4) .
C45 H45A 0.91(4) .
C45 H45B 0.95(3) .
C45 H45C 0.90(4) .
C46 C42 1.531(4) .
C46 H46A 0.9800 .
C46 H46B 0.9800 .
C46 H46C 0.9800 .
C51 C52 1.394(3) .
C51 C56 1.395(4) .
C52 C53 1.388(4) .
C52 H52 0.9500 .
C53 C54 1.380(4) .
C53 H53 0.9500 .
C54 C55 1.364(5) .
C54 H54 0.9500 .
C55 C56 1.379(4) .
C55 H55 0.9500 .
C56 H56 0.9500 .
C42 H42 1.0000 .
C41 H41 1.0000 .
K1 C 3.040(2) 5_575
K1 C33 3.369(3) 5_575
K1 C21 3.453(2) 5_575
K1 C11 3.465(2) 5_575
K1 Pd 3.5460(3) 5_575
K1 H33B 2.87(3) .
K1 H33A 2.96(3) .
K1 H45B 2.82(3) .
